data_4087322
loop_
_publ_author_name
'Paul, Ursula S. D.'
'Radius, Udo'

_publ_section_title
;
 Synthesis and Reactivity of Cyclic (Alkyl)(Amino)Carbene Stabilized
 Nickel Carbonyl Complexes
;
_journal_issue 7
_journal_name_full Organometallics
_journal_page_first 1398
_journal_paper_doi 10.1021/acs.organomet.7b00109
_journal_volume 36
_journal_year 2017
_chemical_formula_moiety 'C47 H70 N2 Ni O, 2(C7 H8)'
_chemical_formula_sum 'C61 H86 N2 Ni O'
_chemical_formula_weight 922.02
_space_group_crystal_system monoclinic
_space_group_IT_number 15
_space_group_name_Hall '-C 2yc'
_space_group_name_H-M_alt 'C 1 2/c 1'
_symmetry_space_group_name_Hall '-C 2yc'
_symmetry_space_group_name_H-M 'C 1 2/c 1'
_atom_sites_solution_hydrogens geom
_audit_creation_method SHELXL-2014/6
_cell_angle_alpha 90
_cell_angle_beta 112.737(3)
_cell_angle_gamma 90
_cell_formula_units_Z 4
_cell_length_a 21.2791(19)
_cell_length_b 10.7542(10)
_cell_length_c 24.220(3)
_cell_measurement_reflns_used 9949
_cell_measurement_temperature 100(2)
_cell_measurement_theta_max 21.23
_cell_measurement_theta_min 2.18
_cell_volume 5111.8(9)
_computing_cell_refinement 'Saint-NT v. 7.23'
_computing_data_collection 'APEX2 ver. 2014.1 (Bruker AXS)'
_computing_data_reduction 'Saint-NT v. 7.23'
_computing_molecular_graphics 'XP ver. 5.1 (Bruker AXS, 1998)'
_computing_publication_material 'SHELXL-2014 (Sheldrick, 2014)'
_computing_structure_refinement 'SHELXL-2014/6 (Sheldrick, 2014)'
_computing_structure_solution 'SHELXL-2014 (Sheldrick, 2014)'
_diffrn_ambient_temperature 100(2)
_diffrn_measured_fraction_theta_full 1.000
_diffrn_measured_fraction_theta_max 0.999
_diffrn_measurement_device_type 'Bruker X8-APEX II'
_diffrn_measurement_method '\f and \w scans'
_diffrn_radiation_monochromator helios
_diffrn_radiation_source 'rotating anode'
_diffrn_radiation_type MoK\a
_diffrn_radiation_wavelength 0.71073
_diffrn_reflns_av_R_equivalents 0.0363
_diffrn_reflns_av_unetI/netI 0.0245
_diffrn_reflns_Laue_measured_fraction_full 1.000
_diffrn_reflns_Laue_measured_fraction_max 0.999
_diffrn_reflns_limit_h_max 26
_diffrn_reflns_limit_h_min -26
_diffrn_reflns_limit_k_max 13
_diffrn_reflns_limit_k_min -13
_diffrn_reflns_limit_l_max 30
_diffrn_reflns_limit_l_min -30
_diffrn_reflns_number 30143
_diffrn_reflns_point_group_measured_fraction_full 1.000
_diffrn_reflns_point_group_measured_fraction_max 0.999
_diffrn_reflns_theta_full 26.000
_diffrn_reflns_theta_max 26.272
_diffrn_reflns_theta_min 1.823
_exptl_absorpt_coefficient_mu 0.422
_exptl_absorpt_correction_T_max 0.7453
_exptl_absorpt_correction_T_min 0.6201
_exptl_absorpt_correction_type analytical
_exptl_absorpt_process_details 'Sadabs 2014/3 (Bruker 2014)'
_exptl_crystal_colour red
_exptl_crystal_density_diffrn 1.198
_exptl_crystal_description block
_exptl_crystal_F_000 2008
_exptl_crystal_size_max 0.362
_exptl_crystal_size_mid 0.260
_exptl_crystal_size_min 0.166
_refine_diff_density_max 0.955
_refine_diff_density_min -0.332
_refine_diff_density_rms 0.057
_refine_ls_extinction_method none
_refine_ls_goodness_of_fit_ref 1.046
_refine_ls_hydrogen_treatment constr
_refine_ls_matrix_type full
_refine_ls_number_parameters 302
_refine_ls_number_reflns 5171
_refine_ls_number_restraints 0
_refine_ls_restrained_S_all 1.046
_refine_ls_R_factor_all 0.0390
_refine_ls_R_factor_gt 0.0336
_refine_ls_shift/su_max 0.000
_refine_ls_shift/su_mean 0.000
_refine_ls_structure_factor_coef Fsqd
_refine_ls_weighting_details 'w=1/[\s^2^(Fo^2^)+(0.0429P)^2^+6.3511P] where P=(Fo^2^+2Fc^2^)/3'
_refine_ls_weighting_scheme calc
_refine_ls_wR_factor_gt 0.0856
_refine_ls_wR_factor_ref 0.0896
_reflns_Friedel_coverage 0.000
_reflns_number_gt 4644
_reflns_number_total 5171
_reflns_threshold_expression 'I > 2\s(I)'
_cod_data_source_file om7b00109_si_002.cif
_cod_data_source_block compound_4b
_cod_database_code 4087322
_shelx_space_group_comment
;
The symmetry employed for this shelxl refinement is uniquely defined
by the following loop, which should always be used as a source of
symmetry information in preference to the above space-group names.
They are only intended as comments.
;
_shelx_estimated_absorpt_t_min 0.862
_shelx_estimated_absorpt_t_max 0.933
_shelxl_version_number 2014/6

loop_
_space_group_symop_operation_xyz
'x, y, z'
'-x, y, -z+1/2'
'x+1/2, y+1/2, z'
'-x+1/2, y+1/2, -z+1/2'
'-x, -y, -z'
'x, -y, z-1/2'
'-x+1/2, -y+1/2, -z'
'x+1/2, -y+1/2, z-1/2'

loop_
_atom_site_label
_atom_site_type_symbol
_atom_site_fract_x
_atom_site_fract_y
_atom_site_fract_z
_atom_site_U_iso_or_equiv
_atom_site_adp_type
_atom_site_occupancy
_atom_site_site_symmetry_order
_atom_site_calc_flag
_atom_site_refinement_flags_posn
_atom_site_refinement_flags_adp
_atom_site_refinement_flags_occupancy
Ni1 Ni 0.5000 0.39992(2) 0.7500 0.01242(9) Uani 1 2 d S T P
O1 O 0.5000 0.13248(16) 0.7500 0.0318(4) Uani 1 2 d S T P
C1 C 0.5000 0.2393(2) 0.7500 0.0187(4) Uani 1 2 d S T P
C1_1 C 0.53309(7) 0.46090(13) 0.82856(6) 0.0128(3) Uani 1 1 d . . .
N1_1 N 0.59608(6) 0.48317(11) 0.86823(5) 0.0127(2) Uani 1 1 d . . .
C2_1 C 0.60389(7) 0.48895(15) 0.93302(6) 0.0169(3) Uani 1 1 d . . .
C3_1 C 0.53091(7) 0.51873(14) 0.92481(6) 0.0159(3) Uani 1 1 d . . .
H3A_1 H 0.5250 0.6095 0.9278 0.019 Uiso 1 1 calc R U .
H3B_1 H 0.5191 0.4766 0.9559 0.019 Uiso 1 1 calc R U .
C4_1 C 0.48526(7) 0.47124(13) 0.86210(6) 0.0132(3) Uani 1 1 d . . .
C5_1 C 0.62597(8) 0.36269(17) 0.96244(7) 0.0242(4) Uani 1 1 d . . .
H5A_1 H 0.5948 0.2985 0.9382 0.036 Uiso 1 1 calc R U .
H5B_1 H 0.6250 0.3637 1.0026 0.036 Uiso 1 1 calc R U .
H5C_1 H 0.6723 0.3445 0.9655 0.036 Uiso 1 1 calc R U .
C6_1 C 0.65454(8) 0.58623(17) 0.96949(7) 0.0253(4) Uani 1 1 d . . .
H6A_1 H 0.6985 0.5722 0.9663 0.038 Uiso 1 1 calc R U .
H6B_1 H 0.6602 0.5802 1.0115 0.038 Uiso 1 1 calc R U .
H6C_1 H 0.6376 0.6692 0.9542 0.038 Uiso 1 1 calc R U .
C7_1 C 0.45085(8) 0.34616(14) 0.86320(6) 0.0166(3) Uani 1 1 d . . .
H7A_1 H 0.4301 0.3132 0.8219 0.020 Uiso 1 1 calc R U .
H7B_1 H 0.4860 0.2861 0.8874 0.020 Uiso 1 1 calc R U .
C8_1 C 0.39590(8) 0.35631(15) 0.88899(7) 0.0202(3) Uani 1 1 d . . .
H8A_1 H 0.3734 0.2746 0.8859 0.024 Uiso 1 1 calc R U .
H8B_1 H 0.4174 0.3788 0.9319 0.024 Uiso 1 1 calc R U .
C9_1 C 0.34281(8) 0.45347(16) 0.85608(7) 0.0229(3) Uani 1 1 d . . .
H9A_1 H 0.3172 0.4258 0.8144 0.027 Uiso 1 1 calc R U .
H9B_1 H 0.3101 0.4626 0.8758 0.027 Uiso 1 1 calc R U .
C10_1 C 0.37610(8) 0.57772(15) 0.85567(7) 0.0206(3) Uani 1 1 d . . .
H10A_1 H 0.3977 0.6095 0.8971 0.025 Uiso 1 1 calc R U .
H10B_1 H 0.3409 0.6382 0.8320 0.025 Uiso 1 1 calc R U .
C11_1 C 0.42962(7) 0.56574(14) 0.82886(6) 0.0164(3) Uani 1 1 d . . .
H11A_1 H 0.4509 0.6480 0.8298 0.020 Uiso 1 1 calc R U .
H11B_1 H 0.4072 0.5402 0.7864 0.020 Uiso 1 1 calc R U .
C12_1 C 0.65306(7) 0.49806(14) 0.85013(6) 0.0135(3) Uani 1 1 d . . .
C13_1 C 0.68921(7) 0.39498(14) 0.84230(6) 0.0151(3) Uani 1 1 d . . .
C14_1 C 0.74306(8) 0.41671(15) 0.82454(7) 0.0197(3) Uani 1 1 d . . .
H14_1 H 0.7684 0.3480 0.8195 0.024 Uiso 1 1 calc R U .
C15_1 C 0.76069(8) 0.53488(16) 0.81409(7) 0.0221(3) Uani 1 1 d . . .
H15_1 H 0.7979 0.5474 0.8022 0.026 Uiso 1 1 calc R U .
C16_1 C 0.72405(8) 0.63463(15) 0.82101(7) 0.0204(3) Uani 1 1 d . . .
H16_1 H 0.7359 0.7161 0.8132 0.025 Uiso 1 1 calc R U .
C17_1 C 0.67005(7) 0.61899(14) 0.83919(6) 0.0167(3) Uani 1 1 d . . .
C18_1 C 0.67409(7) 0.26126(14) 0.85206(6) 0.0163(3) Uani 1 1 d . . .
H18_1 H 0.6315 0.2586 0.8603 0.020 Uiso 1 1 calc R U .
C19_1 C 0.66400(8) 0.18053(15) 0.79726(7) 0.0218(3) Uani 1 1 d . . .
H19A_1 H 0.6300 0.2192 0.7615 0.033 Uiso 1 1 calc R U .
H19B_1 H 0.6482 0.0978 0.8030 0.033 Uiso 1 1 calc R U .
H19C_1 H 0.7073 0.1730 0.7921 0.033 Uiso 1 1 calc R U .
C20_1 C 0.73262(8) 0.20555(15) 0.90572(7) 0.0206(3) Uani 1 1 d . . .
H20A_1 H 0.7202 0.1217 0.9137 0.031 Uiso 1 1 calc R U .
H20B_1 H 0.7414 0.2580 0.9410 0.031 Uiso 1 1 calc R U .
H20C_1 H 0.7737 0.2014 0.8968 0.031 Uiso 1 1 calc R U .
C21_1 C 0.63243(8) 0.73482(14) 0.84533(7) 0.0200(3) Uani 1 1 d . . .
H21_1 H 0.5990 0.7101 0.8631 0.024 Uiso 1 1 calc R U .
C22_1 C 0.68187(9) 0.82944(16) 0.88704(8) 0.0286(4) Uani 1 1 d . . .
H22A_1 H 0.7109 0.8636 0.8677 0.043 Uiso 1 1 calc R U .
H22B_1 H 0.7103 0.7884 0.9245 0.043 Uiso 1 1 calc R U .
H22C_1 H 0.6560 0.8969 0.8956 0.043 Uiso 1 1 calc R U .
C23_1 C 0.59328(9) 0.79500(16) 0.78458(8) 0.0290(4) Uani 1 1 d . . .
H23A_1 H 0.6251 0.8170 0.7658 0.043 Uiso 1 1 calc R U .
H23B_1 H 0.5704 0.8702 0.7901 0.043 Uiso 1 1 calc R U .
H23C_1 H 0.5593 0.7364 0.7589 0.043 Uiso 1 1 calc R U .
C1_2 C 0.42123(9) -0.03154(16) 0.53411(8) 0.0258(4) Uani 1 1 d . . .
C2_2 C 0.45153(9) 0.01571(16) 0.59156(8) 0.0278(4) Uani 1 1 d . . .
H2_2 H 0.4274 0.0742 0.6053 0.033 Uiso 1 1 calc R U .
C3_2 C 0.51629(10) -0.02070(17) 0.62931(8) 0.0318(4) Uani 1 1 d . . .
H3_2 H 0.5363 0.0128 0.6686 0.038 Uiso 1 1 calc R U .
C4_2 C 0.55162(10) -0.10545(17) 0.60987(9) 0.0345(4) Uani 1 1 d . . .
H4_2 H 0.5960 -0.1311 0.6356 0.041 Uiso 1 1 calc R U .
C5_2 C 0.52195(10) -0.15285(17) 0.55263(9) 0.0343(4) Uani 1 1 d . . .
H5_2 H 0.5462 -0.2111 0.5388 0.041 Uiso 1 1 calc R U .
C6_2 C 0.45770(10) -0.11638(16) 0.51551(8) 0.0300(4) Uani 1 1 d . . .
H6_2 H 0.4379 -0.1501 0.4763 0.036 Uiso 1 1 calc R U .
C7_2 C 0.35142(10) 0.0092(2) 0.49277(9) 0.0406(5) Uani 1 1 d . . .
H7A_2 H 0.3553 0.0683 0.4635 0.061 Uiso 1 1 calc R U .
H7B_2 H 0.3282 0.0493 0.5160 0.061 Uiso 1 1 calc R U .
H7C_2 H 0.3251 -0.0634 0.4718 0.061 Uiso 1 1 calc R U .

loop_
_atom_site_aniso_label
_atom_site_aniso_U_11
_atom_site_aniso_U_22
_atom_site_aniso_U_33
_atom_site_aniso_U_23
_atom_site_aniso_U_13
_atom_site_aniso_U_12
Ni1 0.01279(14) 0.01636(14) 0.00797(13) 0.000 0.00387(10) 0.000
O1 0.0337(10) 0.0191(9) 0.0458(11) 0.000 0.0187(9) 0.000
C1 0.0178(10) 0.0247(12) 0.0146(10) 0.000 0.0074(8) 0.000
C1_1 0.0145(7) 0.0122(6) 0.0124(6) 0.0015(5) 0.0058(5) 0.0010(5)
N1_1 0.0125(6) 0.0177(6) 0.0085(5) -0.0011(4) 0.0047(5) 0.0007(5)
C2_1 0.0155(7) 0.0277(8) 0.0086(6) -0.0034(6) 0.0056(5) -0.0005(6)
C3_1 0.0148(7) 0.0223(8) 0.0119(7) -0.0029(6) 0.0066(6) -0.0006(6)
C4_1 0.0132(7) 0.0170(7) 0.0098(6) -0.0009(5) 0.0048(5) 0.0005(5)
C5_1 0.0219(8) 0.0395(10) 0.0117(7) 0.0060(7) 0.0072(6) 0.0107(7)
C6_1 0.0172(8) 0.0448(10) 0.0147(7) -0.0111(7) 0.0068(6) -0.0082(7)
C7_1 0.0185(7) 0.0176(7) 0.0141(7) -0.0008(6) 0.0069(6) -0.0017(6)
C8_1 0.0203(8) 0.0255(8) 0.0170(7) 0.0001(6) 0.0097(6) -0.0056(6)
C9_1 0.0149(7) 0.0350(9) 0.0215(8) -0.0011(7) 0.0100(6) -0.0024(7)
C10_1 0.0157(7) 0.0269(8) 0.0207(8) 0.0005(6) 0.0089(6) 0.0047(6)
C11_1 0.0149(7) 0.0199(7) 0.0152(7) 0.0018(6) 0.0069(6) 0.0019(6)
C12_1 0.0108(7) 0.0207(7) 0.0080(6) -0.0014(5) 0.0023(5) 0.0005(6)
C13_1 0.0136(7) 0.0216(8) 0.0087(6) 0.0009(5) 0.0030(5) 0.0025(6)
C14_1 0.0173(7) 0.0254(8) 0.0178(7) 0.0013(6) 0.0083(6) 0.0064(6)
C15_1 0.0156(7) 0.0333(9) 0.0202(8) 0.0020(7) 0.0100(6) -0.0004(6)
C16_1 0.0185(8) 0.0228(8) 0.0201(7) 0.0017(6) 0.0076(6) -0.0027(6)
C17_1 0.0146(7) 0.0217(8) 0.0123(7) -0.0025(6) 0.0034(5) -0.0012(6)
C18_1 0.0157(7) 0.0195(7) 0.0136(7) 0.0006(6) 0.0057(6) 0.0033(6)
C19_1 0.0222(8) 0.0242(8) 0.0177(7) -0.0034(6) 0.0063(6) 0.0027(6)
C20_1 0.0208(8) 0.0240(8) 0.0158(7) 0.0031(6) 0.0058(6) 0.0062(6)
C21_1 0.0189(7) 0.0188(7) 0.0229(8) -0.0048(6) 0.0087(6) -0.0026(6)
C22_1 0.0275(9) 0.0254(9) 0.0356(9) -0.0127(7) 0.0150(8) -0.0087(7)
C23_1 0.0310(9) 0.0236(9) 0.0308(9) 0.0002(7) 0.0102(7) 0.0075(7)
C1_2 0.0265(9) 0.0270(9) 0.0271(8) 0.0042(7) 0.0139(7) -0.0055(7)
C2_2 0.0324(9) 0.0246(9) 0.0312(9) -0.0016(7) 0.0178(8) -0.0005(7)
C3_2 0.0346(10) 0.0300(9) 0.0289(9) -0.0004(7) 0.0103(8) -0.0057(8)
C4_2 0.0287(10) 0.0311(10) 0.0438(11) 0.0133(8) 0.0139(8) 0.0027(8)
C5_2 0.0463(11) 0.0203(8) 0.0488(11) 0.0068(8) 0.0321(10) 0.0045(8)
C6_2 0.0446(11) 0.0224(9) 0.0298(9) -0.0019(7) 0.0216(8) -0.0077(8)
C7_2 0.0312(10) 0.0570(13) 0.0325(10) 0.0071(9) 0.0112(8) -0.0028(9)

loop_
_atom_type_symbol
_atom_type_description
_atom_type_scat_dispersion_real
_atom_type_scat_dispersion_imag
_atom_type_scat_source
C C 0.0033 0.0016 'International Tables Vol C Tables 4.2.6.8 and 6.1.1.4'
H H 0.0000 0.0000 'International Tables Vol C Tables 4.2.6.8 and 6.1.1.4'
N N 0.0061 0.0033 'International Tables Vol C Tables 4.2.6.8 and 6.1.1.4'
O O 0.0106 0.0060 'International Tables Vol C Tables 4.2.6.8 and 6.1.1.4'
Ni Ni 0.3393 1.1124 'International Tables Vol C Tables 4.2.6.8 and 6.1.1.4'

loop_
_geom_angle_atom_site_label_1
_geom_angle_atom_site_label_2
_geom_angle_atom_site_label_3
_geom_angle
_geom_angle_site_symmetry_3
C1 Ni1 C1_1 110.49(4) .
C1 Ni1 C1_1 110.49(4) 2_656
C1_1 Ni1 C1_1 139.02(9) 2_656
O1 C1 Ni1 180.0 .
N1_1 C1_1 C4_1 107.06(11) .
N1_1 C1_1 Ni1 132.26(11) .
C4_1 C1_1 Ni1 119.87(10) .
C1_1 N1_1 C12_1 121.81(11) .
C1_1 N1_1 C2_1 115.52(11) .
C12_1 N1_1 C2_1 122.66(11) .
N1_1 C2_1 C6_1 113.61(12) .
N1_1 C2_1 C5_1 109.83(12) .
C6_1 C2_1 C5_1 108.75(13) .
N1_1 C2_1 C3_1 100.12(11) .
C6_1 C2_1 C3_1 112.99(13) .
C5_1 C2_1 C3_1 111.35(13) .
C2_1 C3_1 C4_1 106.37(11) .
C2_1 C3_1 H3A_1 110.5 .
C4_1 C3_1 H3A_1 110.5 .
C2_1 C3_1 H3B_1 110.5 .
C4_1 C3_1 H3B_1 110.5 .
H3A_1 C3_1 H3B_1 108.6 .
C11_1 C4_1 C1_1 107.84(11) .
C11_1 C4_1 C7_1 108.25(12) .
C1_1 C4_1 C7_1 111.36(11) .
C11_1 C4_1 C3_1 111.30(12) .
C1_1 C4_1 C3_1 104.60(11) .
C7_1 C4_1 C3_1 113.36(11) .
C2_1 C5_1 H5A_1 109.5 .
C2_1 C5_1 H5B_1 109.5 .
H5A_1 C5_1 H5B_1 109.5 .
C2_1 C5_1 H5C_1 109.5 .
H5A_1 C5_1 H5C_1 109.5 .
H5B_1 C5_1 H5C_1 109.5 .
C2_1 C6_1 H6A_1 109.5 .
C2_1 C6_1 H6B_1 109.5 .
H6A_1 C6_1 H6B_1 109.5 .
C2_1 C6_1 H6C_1 109.5 .
H6A_1 C6_1 H6C_1 109.5 .
H6B_1 C6_1 H6C_1 109.5 .
C8_1 C7_1 C4_1 112.94(12) .
C8_1 C7_1 H7A_1 109.0 .
C4_1 C7_1 H7A_1 109.0 .
C8_1 C7_1 H7B_1 109.0 .
C4_1 C7_1 H7B_1 109.0 .
H7A_1 C7_1 H7B_1 107.8 .
C9_1 C8_1 C7_1 111.47(12) .
C9_1 C8_1 H8A_1 109.3 .
C7_1 C8_1 H8A_1 109.3 .
C9_1 C8_1 H8B_1 109.3 .
C7_1 C8_1 H8B_1 109.3 .
H8A_1 C8_1 H8B_1 108.0 .
C10_1 C9_1 C8_1 110.83(13) .
C10_1 C9_1 H9A_1 109.5 .
C8_1 C9_1 H9A_1 109.5 .
C10_1 C9_1 H9B_1 109.5 .
C8_1 C9_1 H9B_1 109.5 .
H9A_1 C9_1 H9B_1 108.1 .
C9_1 C10_1 C11_1 110.97(13) .
C9_1 C10_1 H10A_1 109.4 .
C11_1 C10_1 H10A_1 109.4 .
C9_1 C10_1 H10B_1 109.4 .
C11_1 C10_1 H10B_1 109.4 .
H10A_1 C10_1 H10B_1 108.0 .
C10_1 C11_1 C4_1 112.74(12) .
C10_1 C11_1 H11A_1 109.0 .
C4_1 C11_1 H11A_1 109.0 .
C10_1 C11_1 H11B_1 109.0 .
C4_1 C11_1 H11B_1 109.0 .
H11A_1 C11_1 H11B_1 107.8 .
C17_1 C12_1 C13_1 120.82(13) .
C17_1 C12_1 N1_1 117.82(13) .
C13_1 C12_1 N1_1 121.34(13) .
C14_1 C13_1 C12_1 117.99(14) .
C14_1 C13_1 C18_1 117.30(13) .
C12_1 C13_1 C18_1 124.71(13) .
C15_1 C14_1 C13_1 121.87(14) .
C15_1 C14_1 H14_1 119.1 .
C13_1 C14_1 H14_1 119.1 .
C16_1 C15_1 C14_1 119.39(14) .
C16_1 C15_1 H15_1 120.3 .
C14_1 C15_1 H15_1 120.3 .
C15_1 C16_1 C17_1 121.44(15) .
C15_1 C16_1 H16_1 119.3 .
C17_1 C16_1 H16_1 119.3 .
C16_1 C17_1 C12_1 118.48(14) .
C16_1 C17_1 C21_1 117.59(14) .
C12_1 C17_1 C21_1 123.92(13) .
C13_1 C18_1 C19_1 111.78(12) .
C13_1 C18_1 C20_1 110.62(12) .
C19_1 C18_1 C20_1 108.03(12) .
C13_1 C18_1 H18_1 108.8 .
C19_1 C18_1 H18_1 108.8 .
C20_1 C18_1 H18_1 108.8 .
C18_1 C19_1 H19A_1 109.5 .
C18_1 C19_1 H19B_1 109.5 .
H19A_1 C19_1 H19B_1 109.5 .
C18_1 C19_1 H19C_1 109.5 .
H19A_1 C19_1 H19C_1 109.5 .
H19B_1 C19_1 H19C_1 109.5 .
C18_1 C20_1 H20A_1 109.5 .
C18_1 C20_1 H20B_1 109.5 .
H20A_1 C20_1 H20B_1 109.5 .
C18_1 C20_1 H20C_1 109.5 .
H20A_1 C20_1 H20C_1 109.5 .
H20B_1 C20_1 H20C_1 109.5 .
C17_1 C21_1 C23_1 111.43(13) .
C17_1 C21_1 C22_1 110.86(13) .
C23_1 C21_1 C22_1 109.52(14) .
C17_1 C21_1 H21_1 108.3 .
C23_1 C21_1 H21_1 108.3 .
C22_1 C21_1 H21_1 108.3 .
C21_1 C22_1 H22A_1 109.5 .
C21_1 C22_1 H22B_1 109.5 .
H22A_1 C22_1 H22B_1 109.5 .
C21_1 C22_1 H22C_1 109.5 .
H22A_1 C22_1 H22C_1 109.5 .
H22B_1 C22_1 H22C_1 109.5 .
C21_1 C23_1 H23A_1 109.5 .
C21_1 C23_1 H23B_1 109.5 .
H23A_1 C23_1 H23B_1 109.5 .
C21_1 C23_1 H23C_1 109.5 .
H23A_1 C23_1 H23C_1 109.5 .
H23B_1 C23_1 H23C_1 109.5 .
C6_2 C1_2 C2_2 117.90(17) .
C6_2 C1_2 C7_2 120.76(17) .
C2_2 C1_2 C7_2 121.33(17) .
C3_2 C2_2 C1_2 121.23(17) .
C3_2 C2_2 H2_2 119.4 .
C1_2 C2_2 H2_2 119.4 .
C4_2 C3_2 C2_2 119.86(18) .
C4_2 C3_2 H3_2 120.1 .
C2_2 C3_2 H3_2 120.1 .
C3_2 C4_2 C5_2 119.37(18) .
C3_2 C4_2 H4_2 120.3 .
C5_2 C4_2 H4_2 120.3 .
C6_2 C5_2 C4_2 120.40(17) .
C6_2 C5_2 H5_2 119.8 .
C4_2 C5_2 H5_2 119.8 .
C5_2 C6_2 C1_2 121.24(17) .
C5_2 C6_2 H6_2 119.4 .
C1_2 C6_2 H6_2 119.4 .
C1_2 C7_2 H7A_2 109.5 .
C1_2 C7_2 H7B_2 109.5 .
H7A_2 C7_2 H7B_2 109.5 .
C1_2 C7_2 H7C_2 109.5 .
H7A_2 C7_2 H7C_2 109.5 .
H7B_2 C7_2 H7C_2 109.5 .

loop_
_geom_bond_atom_site_label_1
_geom_bond_atom_site_label_2
_geom_bond_distance
_geom_bond_site_symmetry_2
Ni1 C1 1.728(2) .
Ni1 C1_1 1.8736(14) .
Ni1 C1_1 1.8737(14) 2_656
O1 C1 1.148(3) .
C1_1 N1_1 1.3348(18) .
C1_1 C4_1 1.5321(18) .
N1_1 C12_1 1.4487(17) .
N1_1 C2_1 1.5140(17) .
C2_1 C6_1 1.517(2) .
C2_1 C5_1 1.521(2) .
C2_1 C3_1 1.521(2) .
C3_1 C4_1 1.5398(19) .
C3_1 H3A_1 0.9900 .
C3_1 H3B_1 0.9900 .
C4_1 C11_1 1.532(2) .
C4_1 C7_1 1.537(2) .
C5_1 H5A_1 0.9800 .
C5_1 H5B_1 0.9800 .
C5_1 H5C_1 0.9800 .
C6_1 H6A_1 0.9800 .
C6_1 H6B_1 0.9800 .
C6_1 H6C_1 0.9800 .
C7_1 C8_1 1.528(2) .
C7_1 H7A_1 0.9900 .
C7_1 H7B_1 0.9900 .
C8_1 C9_1 1.519(2) .
C8_1 H8A_1 0.9900 .
C8_1 H8B_1 0.9900 .
C9_1 C10_1 1.514(2) .
C9_1 H9A_1 0.9900 .
C9_1 H9B_1 0.9900 .
C10_1 C11_1 1.519(2) .
C10_1 H10A_1 0.9900 .
C10_1 H10B_1 0.9900 .
C11_1 H11A_1 0.9900 .
C11_1 H11B_1 0.9900 .
C12_1 C17_1 1.402(2) .
C12_1 C13_1 1.403(2) .
C13_1 C14_1 1.391(2) .
C13_1 C18_1 1.512(2) .
C14_1 C15_1 1.376(2) .
C14_1 H14_1 0.9500 .
C15_1 C16_1 1.374(2) .
C15_1 H15_1 0.9500 .
C16_1 C17_1 1.391(2) .
C16_1 H16_1 0.9500 .
C17_1 C21_1 1.519(2) .
C18_1 C19_1 1.530(2) .
C18_1 C20_1 1.532(2) .
C18_1 H18_1 1.0000 .
C19_1 H19A_1 0.9800 .
C19_1 H19B_1 0.9800 .
C19_1 H19C_1 0.9800 .
C20_1 H20A_1 0.9800 .
C20_1 H20B_1 0.9800 .
C20_1 H20C_1 0.9800 .
C21_1 C23_1 1.526(2) .
C21_1 C22_1 1.530(2) .
C21_1 H21_1 1.0000 .
C22_1 H22A_1 0.9800 .
C22_1 H22B_1 0.9800 .
C22_1 H22C_1 0.9800 .
C23_1 H23A_1 0.9800 .
C23_1 H23B_1 0.9800 .
C23_1 H23C_1 0.9800 .
C1_2 C6_2 1.381(3) .
C1_2 C2_2 1.384(2) .
C1_2 C7_2 1.500(3) .
C2_2 C3_2 1.383(3) .
C2_2 H2_2 0.9500 .
C3_2 C4_2 1.375(3) .
C3_2 H3_2 0.9500 .
C4_2 C5_2 1.380(3) .
C4_2 H4_2 0.9500 .
C5_2 C6_2 1.371(3) .
C5_2 H5_2 0.9500 .
C6_2 H6_2 0.9500 .
C7_2 H7A_2 0.9800 .
C7_2 H7B_2 0.9800 .
C7_2 H7C_2 0.9800 .

loop_
_geom_torsion_atom_site_label_1
_geom_torsion_atom_site_label_2
_geom_torsion_atom_site_label_3
_geom_torsion_atom_site_label_4
_geom_torsion
_geom_torsion_site_symmetry_1
C1 Ni1 C1_1 N1_1 85.37(14) .
C1_1 Ni1 C1_1 N1_1 -94.63(14) 2_656
C1 Ni1 C1_1 C4_1 -82.80(11) .
C1_1 Ni1 C1_1 C4_1 97.20(11) 2_656
C4_1 C1_1 N1_1 C12_1 -171.26(12) .
Ni1 C1_1 N1_1 C12_1 19.5(2) .
C4_1 C1_1 N1_1 C2_1 9.99(16) .
Ni1 C1_1 N1_1 C2_1 -159.29(11) .
C1_1 N1_1 C2_1 C6_1 -142.99(14) .
C12_1 N1_1 C2_1 C6_1 38.27(19) .
C1_1 N1_1 C2_1 C5_1 94.96(15) .
C12_1 N1_1 C2_1 C5_1 -83.78(16) .
C1_1 N1_1 C2_1 C3_1 -22.26(16) .
C12_1 N1_1 C2_1 C3_1 159.00(13) .
N1_1 C2_1 C3_1 C4_1 24.39(14) .
C6_1 C2_1 C3_1 C4_1 145.57(13) .
C5_1 C2_1 C3_1 C4_1 -91.70(14) .
N1_1 C1_1 C4_1 C11_1 125.36(12) .
Ni1 C1_1 C4_1 C11_1 -63.77(14) .
N1_1 C1_1 C4_1 C7_1 -116.01(13) .
Ni1 C1_1 C4_1 C7_1 54.86(14) .
N1_1 C1_1 C4_1 C3_1 6.80(15) .
Ni1 C1_1 C4_1 C3_1 177.66(10) .
C2_1 C3_1 C4_1 C11_1 -136.51(12) .
C2_1 C3_1 C4_1 C1_1 -20.32(15) .
C2_1 C3_1 C4_1 C7_1 101.19(14) .
C11_1 C4_1 C7_1 C8_1 -54.11(15) .
C1_1 C4_1 C7_1 C8_1 -172.49(12) .
C3_1 C4_1 C7_1 C8_1 69.88(16) .
C4_1 C7_1 C8_1 C9_1 55.04(17) .
C7_1 C8_1 C9_1 C10_1 -54.61(17) .
C8_1 C9_1 C10_1 C11_1 55.87(17) .
C9_1 C10_1 C11_1 C4_1 -57.81(17) .
C1_1 C4_1 C11_1 C10_1 176.17(12) .
C7_1 C4_1 C11_1 C10_1 55.56(16) .
C3_1 C4_1 C11_1 C10_1 -69.65(16) .
C1_1 N1_1 C12_1 C17_1 93.43(16) .
C2_1 N1_1 C12_1 C17_1 -87.91(16) .
C1_1 N1_1 C12_1 C13_1 -85.04(17) .
C2_1 N1_1 C12_1 C13_1 93.62(16) .
C17_1 C12_1 C13_1 C14_1 1.2(2) .
N1_1 C12_1 C13_1 C14_1 179.65(12) .
C17_1 C12_1 C13_1 C18_1 -179.07(13) .
N1_1 C12_1 C13_1 C18_1 -0.6(2) .
C12_1 C13_1 C14_1 C15_1 -0.7(2) .
C18_1 C13_1 C14_1 C15_1 179.56(14) .
C13_1 C14_1 C15_1 C16_1 -0.3(2) .
C14_1 C15_1 C16_1 C17_1 0.9(2) .
C15_1 C16_1 C17_1 C12_1 -0.4(2) .
C15_1 C16_1 C17_1 C21_1 -179.75(14) .
C13_1 C12_1 C17_1 C16_1 -0.7(2) .
N1_1 C12_1 C17_1 C16_1 -179.16(12) .
C13_1 C12_1 C17_1 C21_1 178.62(13) .
N1_1 C12_1 C17_1 C21_1 0.1(2) .
C14_1 C13_1 C18_1 C19_1 -53.83(17) .
C12_1 C13_1 C18_1 C19_1 126.46(15) .
C14_1 C13_1 C18_1 C20_1 66.60(16) .
C12_1 C13_1 C18_1 C20_1 -113.11(15) .
C16_1 C17_1 C21_1 C23_1 67.50(18) .
C12_1 C17_1 C21_1 C23_1 -111.81(16) .
C16_1 C17_1 C21_1 C22_1 -54.76(18) .
C12_1 C17_1 C21_1 C22_1 125.94(16) .
C6_2 C1_2 C2_2 C3_2 0.0(3) .
C7_2 C1_2 C2_2 C3_2 -179.09(17) .
C1_2 C2_2 C3_2 C4_2 -0.1(3) .
C2_2 C3_2 C4_2 C5_2 0.3(3) .
C3_2 C4_2 C5_2 C6_2 -0.3(3) .
C4_2 C5_2 C6_2 C1_2 0.2(3) .
C2_2 C1_2 C6_2 C5_2 -0.1(3) .
C7_2 C1_2 C6_2 C5_2 179.01(17) .
